data_4307435
loop_
_publ_author_name
'Takuya Shiga'
'Nobuhiro Ito'
'Akiko Hidaka'
'Hisashi \=Okawa'
'Susumu Kitagawa'
'Masaaki Ohba'

_publ_contact_author_address
;Department of Synthetic Chemistry and Biological Chemistry,
Graduate School of Engineering,
Kyoto University,
Katsura, Nishikyo-ku, Kyoto 615-8510, Japan
;
_publ_contact_author_email ohba@sbchem.kyoto-u.ac.jp
_publ_contact_author_fax +81-75-383-2732
_publ_contact_author_name 'Masaaki Ohba'
_publ_contact_author_phone +81-75-383-2807
_publ_section_title
;
Series of Trinuclear NiIILnIIINiII Complexes Derived from
2,6-Di(acetoacetyl)pyridine: Synthesis, Structure, and Magnetism
;
_journal_name_full 'Inorganic Chemistry'
_journal_page_first 3492
_journal_page_last 3501
_journal_paper_doi 10.1021/ic0619153
_journal_volume 46
_journal_year 2007
_chemical_formula_sum 'C29 H42 N5 Ni2 O24 Sm'
_chemical_formula_weight 1112.47
_space_group_IT_number 2
_symmetry_cell_setting triclinic
_symmetry_Int_Tables_number 2
_symmetry_space_group_name_Hall '-P 1'
_symmetry_space_group_name_H-M 'P -1'
_cell_angle_alpha 68.735(2)
_cell_angle_beta 77.850(2)
_cell_angle_gamma 78.293(5)
_cell_formula_units_Z 2
_cell_length_a 7.8897(8)
_cell_length_b 16.801(1)
_cell_length_c 16.981(2)
_cell_measurement_reflns_used 13784
_cell_measurement_temperature 183.2
_cell_measurement_theta_max 27.5
_cell_measurement_theta_min 2.1
_cell_volume 2030.8(3)
_computing_cell_refinement PROCESS-AUTO
_computing_data_collection PROCESS-AUTO
_computing_data_reduction 'teXsan Ver. 1.11'
_computing_publication_material 'teXsan Ver. 1.11'
_computing_structure_refinement 'teXsan Ver. 1.10'
_computing_structure_solution DirectMethod
_diffrn_detector_area_resol_mean 10.00
_diffrn_measured_fraction_theta_full 0.9773
_diffrn_measured_fraction_theta_max 0.9773
_diffrn_measurement_device_type 'Rigaku RAXIS-RAPID Imaging Plate'
_diffrn_measurement_method \w
_diffrn_radiation_type 'Mo K\a'
_diffrn_radiation_wavelength 0.7107
_diffrn_reflns_av_R_equivalents 0.060
_diffrn_reflns_limit_h_max 9
_diffrn_reflns_limit_h_min -10
_diffrn_reflns_limit_k_max 0
_diffrn_reflns_limit_k_min -21
_diffrn_reflns_limit_l_max 20
_diffrn_reflns_limit_l_min -22
_diffrn_reflns_number 17462
_diffrn_reflns_theta_full 27.48
_diffrn_reflns_theta_max 27.48
_exptl_absorpt_coefficient_mu 2.444
_exptl_absorpt_correction_T_max 0.629
_exptl_absorpt_correction_T_min 0.220
_exptl_absorpt_correction_type multi-scan
_exptl_absorpt_process_details '(Higashi, 1995)'
_exptl_crystal_colour green
_exptl_crystal_density_diffrn 1.819
_exptl_crystal_density_method 'not measured'
_exptl_crystal_description prism
_exptl_crystal_size_max 0.280
_exptl_crystal_size_mid 0.240
_exptl_crystal_size_min 0.190
_refine_diff_density_max 1.37
_refine_diff_density_min -2.20
_refine_ls_extinction_method none
_refine_ls_goodness_of_fit_ref 1.002
_refine_ls_hydrogen_treatment noref
_refine_ls_number_parameters 550
_refine_ls_number_reflns 9040
_refine_ls_R_factor_gt 0.0524
_refine_ls_shift/su_max 0.0006
_refine_ls_structure_factor_coef Fsqd
_refine_ls_weighting_details 'w = 1/[\s^2^(Fo^2^) + (0.14300(Max(Fo^2^,0) + 2Fc^2^)/3)^2^]'
_refine_ls_weighting_scheme calc
_refine_ls_wR_factor_ref 0.1696
_reflns_number_gt 7818
_reflns_number_total 4515
_reflns_threshold_expression F^2^>2.0\s(F^2^)
_cod_data_source_file ic0619153si20061007_020931_08.cif
_cod_data_source_block 5-B_Ni2Sm_B_[Ni2Sm(L)2(NO3)2(H2O)2(MeOH)2]NO3.2H2O.MeOH
_cod_original_sg_symbol_H-M 'P -1 '
_cod_original_formula_sum 'C29 H42 N5 O24 Ni2 Sm '
_cod_database_code 4307435

loop_
_symmetry_equiv_pos_as_xyz
x,y,z
-x,-y,-z

loop_
_atom_site_label
_atom_site_type_symbol
_atom_site_fract_x
_atom_site_fract_y
_atom_site_fract_z
_atom_site_U_iso_or_equiv
_atom_site_adp_type
_atom_site_occupancy
_atom_site_calc_flag
_atom_site_refinement_flags
_atom_site_disorder_assembly
_atom_site_disorder_group
Sm Sm 0.48037(2) 0.26567(1) 0.24765(1) 0.02175(8) Uani 1.00 d . . .
Ni(1) Ni 0.69284(8) 0.18422(5) 0.07234(4) 0.0323(2) Uani 1.00 d . . .
Ni(2) Ni 0.25331(7) 0.34943(4) 0.41863(4) 0.0241(1) Uani 1.00 d . . .
O(1) O 0.7894(6) 0.0678(3) 0.0635(3) 0.056(1) Uani 1.00 d . . .
O(2) O 0.6069(4) 0.1382(2) 0.1977(2) 0.0310(8) Uani 1.00 d . . .
O(3) O 0.2681(4) 0.2444(2) 0.3853(2) 0.0250(7) Uani 1.00 d . . .
O(4) O 0.0850(4) 0.3074(2) 0.5244(2) 0.0314(8) Uani 1.00 d . . .
O(5) O 0.2561(5) 0.4522(2) 0.4493(2) 0.0350(9) Uani 1.00 d . . .
O(6) O 0.4308(4) 0.3814(2) 0.3131(2) 0.0274(8) Uani 1.00 d . . .
O(7) O 0.6122(4) 0.2975(2) 0.0933(2) 0.0296(8) Uani 1.00 d . . .
O(8) O 0.7533(5) 0.2394(3) -0.0537(2) 0.042(1) Uani 1.00 d . . .
O(9) O 0.8060(5) 0.2387(3) 0.2508(2) 0.0432(10) Uani 1.00 d . . .
O(10) O 0.6457(5) 0.2042(3) 0.3730(2) 0.050(1) Uani 1.00 d . . .
O(11) O 0.9256(5) 0.1605(3) 0.3654(3) 0.049(1) Uani 1.00 d . . .
O(12) O 0.2386(4) 0.2368(2) 0.1918(2) 0.0333(9) Uani 1.00 d . . .
O(13) O 0.2383(4) 0.3695(2) 0.1767(2) 0.0348(9) Uani 1.00 d . . .
O(14) O 0.0553(4) 0.3377(2) 0.1174(2) 0.0386(9) Uani 1.00 d . . .
O(15) O 0.350(1) 0.2501(6) 0.6619(3) 0.109(3) Uani 1.00 d . . .
O(16) O 0.3412(10) 0.2955(4) 0.7599(5) 0.111(3) Uani 1.00 d . . .
O(17) O 0.5461(8) 0.1982(5) 0.7364(6) 0.141(3) Uani 1.00 d . . .
O(18) O 0.9426(4) 0.1944(2) 0.0853(2) 0.0376(9) Uani 1.00 d . . .
O(19) O 0.4505(7) 0.1725(5) 0.0505(3) 0.081(2) Uani 1.00 d . . .
O(20) O 0.4634(5) 0.2899(3) 0.4897(2) 0.042(1) Uani 1.00 d . . .
O(21) O 0.0528(4) 0.4187(2) 0.3495(2) 0.0339(9) Uani 1.00 d . . .
O(22) O 0.1909(7) 0.0609(3) 0.1467(3) 0.064(1) Uani 1.00 d . . .
O(23) O 0.1051(7) 0.4342(3) 0.6266(3) 0.062(1) Uani 1.00 d . . .
O(24) O 0.272(1) -0.0980(5) 0.1276(5) 0.124(3) Uani 1.00 d . . .
N(1) N 0.4086(5) 0.1064(2) 0.3455(2) 0.0247(9) Uani 1.00 d . . .
N(2) N 0.5944(5) 0.4168(2) 0.1588(2) 0.0256(9) Uani 1.00 d . . .
N(3) N 0.7984(5) 0.1988(3) 0.3307(3) 0.032(1) Uani 1.00 d . . .
N(4) N 0.1734(5) 0.3150(3) 0.1606(3) 0.0285(10) Uani 1.00 d . . .
N(5) N 0.4162(6) 0.2490(3) 0.7208(3) 0.037(1) Uani 1.00 d . . .
C(1) C 0.835(1) -0.0830(5) 0.1020(5) 0.083(3) Uani 1.00 d . . .
C(2) C 0.7607(8) -0.0010(4) 0.1210(4) 0.047(2) Uani 1.00 d . . .
C(3) C 0.6651(7) -0.0089(3) 0.2036(3) 0.037(1) Uani 1.00 d . . .
C(4) C 0.5913(6) 0.0575(3) 0.2350(3) 0.028(1) Uani 1.00 d . . .
C(5) C 0.4794(6) 0.0373(3) 0.3208(3) 0.028(1) Uani 1.00 d . . .
C(6) C 0.4419(8) -0.0461(3) 0.3701(3) 0.044(1) Uani 1.00 d . . .
C(7) C 0.3217(9) -0.0578(3) 0.4440(4) 0.054(2) Uani 1.00 d . . .
C(8) C 0.2491(8) 0.0133(3) 0.4693(3) 0.042(1) Uani 1.00 d . . .
C(9) C 0.2979(6) 0.0940(3) 0.4192(3) 0.028(1) Uani 1.00 d . . .
C(10) C 0.2317(5) 0.1729(3) 0.4435(3) 0.0252(10) Uani 1.00 d . . .
C(11) C 0.1423(7) 0.1626(3) 0.5257(3) 0.034(1) Uani 1.00 d . . .
C(12) C 0.0702(6) 0.2299(3) 0.5611(3) 0.033(1) Uani 1.00 d . . .
C(13) C -0.0303(8) 0.2028(4) 0.6502(4) 0.050(2) Uani 1.00 d . . .
C(14) C 0.3328(7) 0.5842(4) 0.4377(4) 0.043(1) Uani 1.00 d . . .
C(15) C 0.3443(6) 0.5116(3) 0.4048(3) 0.030(1) Uani 1.00 d . . .
C(16) C 0.4521(6) 0.5152(3) 0.3260(3) 0.032(1) Uani 1.00 d . . .
C(17) C 0.4848(5) 0.4554(3) 0.2846(3) 0.027(1) Uani 1.00 d . . .
C(18) C 0.5891(6) 0.4759(3) 0.1970(3) 0.028(1) Uani 1.00 d . . .
C(19) C 0.6723(9) 0.5481(4) 0.1574(4) 0.050(2) Uani 1.00 d . . .
C(20) C 0.759(1) 0.5630(5) 0.0750(4) 0.062(2) Uani 1.00 d . . .
C(21) C 0.7597(8) 0.5064(4) 0.0339(4) 0.046(2) Uani 1.00 d . . .
C(22) C 0.6755(6) 0.4337(3) 0.0770(3) 0.030(1) Uani 1.00 d . . .
C(23) C 0.6771(6) 0.3655(3) 0.0405(3) 0.031(1) Uani 1.00 d . . .
C(24) C 0.7481(7) 0.3774(3) -0.0441(3) 0.036(1) Uani 1.00 d . . .
C(25) C 0.7793(6) 0.3168(4) -0.0881(3) 0.039(1) Uani 1.00 d . . .
C(26) C 0.8567(9) 0.3461(4) -0.1813(3) 0.055(2) Uani 1.00 d . . .
C(27) C 0.376(1) 0.207(1) -0.0192(6) 0.151(5) Uani 1.00 d . . .
C(28) C -0.0790(8) 0.3782(5) 0.3393(5) 0.055(2) Uani 1.00 d . . .
C(29) C 0.119(1) 0.0345(5) 0.2340(5) 0.066(2) Uani 1.00 d . . .
H(1) H 0.7994 -0.0803 0.0508 0.0998 Uiso 1.00 calc . . .
H(2) H 0.9583 -0.0910 0.0961 0.0998 Uiso 1.00 calc . . .
H(3) H 0.7907 -0.1306 0.1480 0.0998 Uiso 1.00 calc . . .
H(4) H 0.6447 -0.0803 0.2559 0.0395 Uiso 1.00 calc . . .
H(5) H 0.4984 -0.0941 0.3529 0.0542 Uiso 1.00 calc . . .
H(6) H 0.2900 -0.1129 0.4775 0.0630 Uiso 1.00 calc . . .
H(7) H 0.1691 -0.0054 0.5313 0.0395 Uiso 1.00 calc . . .
H(8) H 0.1294 0.1002 0.5596 0.0395 Uiso 1.00 calc . . .
H(9) H 0.0181 0.1467 0.6818 0.0597 Uiso 1.00 calc . . .
H(10) H -0.0245 0.2423 0.6777 0.0597 Uiso 1.00 calc . . .
H(11) H -0.1495 0.2030 0.6471 0.0597 Uiso 1.00 calc . . .
H(12) H 0.3028 0.5651 0.4977 0.0509 Uiso 1.00 calc . . .
H(13) H 0.4415 0.6058 0.4215 0.0509 Uiso 1.00 calc . . .
H(14) H 0.2441 0.6295 0.4129 0.0509 Uiso 1.00 calc . . .
H(15) H 0.5060 0.5667 0.2987 0.0395 Uiso 1.00 calc . . .
H(16) H 0.6742 0.5794 0.1996 0.0395 Uiso 1.00 calc . . .
H(17) H 0.8451 0.6108 0.0394 0.0395 Uiso 1.00 calc . . .
H(18) H 0.7958 0.5192 -0.0352 0.0395 Uiso 1.00 calc . . .
H(19) H 0.7834 0.4271 -0.0770 0.0395 Uiso 1.00 calc . . .
H(20) H 0.8434 0.4069 -0.2030 0.0655 Uiso 1.00 calc . . .
H(21) H 0.7958 0.3253 -0.2112 0.0655 Uiso 1.00 calc . . .
H(22) H 0.9765 0.3229 -0.1873 0.0655 Uiso 1.00 calc . . .
H(23) H 1.0386 0.1617 0.0912 0.0395 Uiso 1.00 calc . . .
H(24) H 0.9518 0.2177 0.1223 0.0395 Uiso 1.00 calc . . .
H(25) H 0.3833 0.1356 0.0978 0.0917 Uiso 1.00 calc . . .
H(26) H 0.4451 0.1906 -0.0636 0.1658 Uiso 1.00 calc . . .
H(27) H 0.3609 0.2688 -0.0338 0.1658 Uiso 1.00 calc . . .
H(28) H 0.2629 0.1895 -0.0070 0.1658 Uiso 1.00 calc . . .
H(29) H 0.5455 0.2570 0.4632 0.0395 Uiso 1.00 calc . . .
H(30) H 0.4263 0.2763 0.5505 0.0395 Uiso 1.00 calc . . .
H(31) H 0.0493 0.4794 0.3241 0.0401 Uiso 1.00 calc . . .
H(32) H -0.1395 0.3504 0.3927 0.0642 Uiso 1.00 calc . . .
H(33) H -0.0251 0.3386 0.3104 0.0642 Uiso 1.00 calc . . .
H(34) H -0.1569 0.4219 0.3048 0.0642 Uiso 1.00 calc . . .
H(35) H 0.2161 0.0158 0.1275 0.0395 Uiso 1.00 calc . . .
H(36) H 0.1997 -0.0069 0.2681 0.0778 Uiso 1.00 calc . . .
H(37) H 0.0921 0.0840 0.2543 0.0778 Uiso 1.00 calc . . .
H(38) H 0.0132 0.0116 0.2440 0.0778 Uiso 1.00 calc . . .
H(39) H 0.1167 0.4274 0.5688 0.0395 Uiso 1.00 calc . . .
H(40) H 0.1587 0.3808 0.6788 0.0395 Uiso 1.00 calc . . .
H(41) H 0.3319 -0.0672 0.1141 0.0395 Uiso 1.00 calc . . .
H(42) H 0.2578 -0.1438 0.0867 0.0395 Uiso 1.00 calc . . .

loop_
_atom_site_aniso_label
_atom_site_aniso_U_11
_atom_site_aniso_U_22
_atom_site_aniso_U_33
_atom_site_aniso_U_12
_atom_site_aniso_U_13
_atom_site_aniso_U_23
Sm 0.0213(1) 0.0266(2) 0.0156(1) -0.00319(9) 0.00078(9) -0.0071(1)
Ni(1) 0.0352(3) 0.0442(4) 0.0231(3) -0.0161(3) 0.0090(2) -0.0197(3)
Ni(2) 0.0256(3) 0.0283(3) 0.0194(3) -0.0058(2) 0.0027(2) -0.0113(2)
O(1) 0.076(3) 0.051(2) 0.047(2) -0.031(2) 0.032(2) -0.035(2)
O(2) 0.036(2) 0.031(2) 0.025(2) -0.006(1) 0.007(1) -0.015(1)
O(3) 0.025(1) 0.027(1) 0.019(1) -0.006(1) 0.005(1) -0.007(1)
O(4) 0.032(2) 0.031(2) 0.028(2) -0.005(1) 0.008(1) -0.012(1)
O(5) 0.042(2) 0.038(2) 0.030(2) -0.013(1) 0.007(1) -0.019(1)
O(6) 0.032(2) 0.029(2) 0.022(1) -0.010(1) 0.004(1) -0.011(1)
O(7) 0.031(2) 0.036(2) 0.019(1) -0.004(1) 0.002(1) -0.009(1)
O(8) 0.047(2) 0.061(2) 0.025(2) -0.019(2) 0.005(1) -0.021(2)
O(9) 0.034(2) 0.066(3) 0.022(2) -0.011(2) 0.001(1) -0.006(2)
O(10) 0.025(2) 0.086(3) 0.029(2) 0.001(2) -0.004(1) -0.010(2)
O(11) 0.029(2) 0.063(3) 0.049(2) 0.002(2) -0.015(2) -0.012(2)
O(12) 0.033(2) 0.032(2) 0.036(2) -0.008(1) -0.005(1) -0.011(1)
O(13) 0.035(2) 0.031(2) 0.041(2) -0.003(1) -0.010(1) -0.013(2)
O(14) 0.028(2) 0.048(2) 0.036(2) -0.012(1) -0.013(1) -0.002(2)
O(15) 0.147(6) 0.158(7) 0.038(3) -0.074(5) -0.007(3) -0.027(4)
O(16) 0.142(6) 0.081(4) 0.122(6) -0.046(4) 0.063(5) -0.079(4)
O(17) 0.050(4) 0.117(6) 0.181(8) 0.009(3) -0.020(4) 0.029(5)
O(18) 0.029(2) 0.042(2) 0.043(2) -0.001(1) 0.000(1) -0.020(2)
O(19) 0.061(3) 0.158(6) 0.030(2) -0.067(4) 0.000(2) -0.014(3)
O(20) 0.038(2) 0.061(2) 0.030(2) 0.003(2) -0.006(1) -0.023(2)
O(21) 0.035(2) 0.027(2) 0.038(2) 0.003(1) -0.008(1) -0.012(1)
O(22) 0.066(3) 0.049(3) 0.073(3) 0.005(2) -0.014(2) -0.018(2)
O(23) 0.093(4) 0.048(2) 0.037(2) 0.015(2) -0.001(2) -0.023(2)
O(24) 0.175(8) 0.108(6) 0.132(6) 0.037(5) -0.085(6) -0.087(5)
N(1) 0.029(2) 0.021(2) 0.022(2) -0.002(1) 0.001(1) -0.008(1)
N(2) 0.025(2) 0.029(2) 0.017(2) -0.003(1) 0.003(1) -0.005(1)
N(3) 0.026(2) 0.040(2) 0.029(2) -0.007(2) -0.004(2) -0.010(2)
N(4) 0.028(2) 0.038(2) 0.019(2) -0.009(2) 0.001(1) -0.008(2)
N(5) 0.045(2) 0.033(2) 0.028(2) -0.004(2) -0.001(2) -0.009(2)
C(1) 0.112(6) 0.050(4) 0.087(5) -0.039(4) 0.066(5) -0.053(4)
C(2) 0.055(3) 0.048(3) 0.050(3) -0.028(2) 0.024(3) -0.036(3)
C(3) 0.039(3) 0.036(3) 0.039(3) -0.009(2) 0.010(2) -0.023(2)
C(4) 0.026(2) 0.031(2) 0.029(2) -0.003(2) 0.001(2) -0.018(2)
C(5) 0.034(2) 0.025(2) 0.024(2) 0.004(2) -0.003(2) -0.011(2)
C(6) 0.071(4) 0.021(2) 0.029(2) 0.001(2) 0.003(2) -0.003(2)
C(7) 0.085(5) 0.027(3) 0.036(3) -0.005(3) 0.011(3) -0.007(2)
C(8) 0.063(3) 0.033(3) 0.022(2) -0.006(2) 0.011(2) -0.008(2)
C(9) 0.039(2) 0.022(2) 0.019(2) 0.001(2) 0.001(2) -0.006(2)
C(10) 0.025(2) 0.025(2) 0.020(2) -0.001(1) 0.003(2) -0.006(2)
C(11) 0.043(3) 0.023(2) 0.026(2) -0.005(2) 0.011(2) -0.005(2)
C(12) 0.031(2) 0.039(3) 0.026(2) -0.001(2) 0.004(2) -0.013(2)
C(13) 0.064(4) 0.042(3) 0.033(3) -0.006(2) 0.020(3) -0.015(2)
C(14) 0.053(3) 0.038(3) 0.042(3) -0.013(2) 0.006(2) -0.025(2)
C(15) 0.032(2) 0.031(2) 0.031(2) -0.008(2) -0.002(2) -0.013(2)
C(16) 0.039(2) 0.028(2) 0.029(2) -0.012(2) 0.004(2) -0.011(2)
C(17) 0.025(2) 0.032(2) 0.023(2) -0.009(2) 0.001(2) -0.009(2)
C(18) 0.028(2) 0.029(2) 0.023(2) -0.008(2) 0.003(2) -0.007(2)
C(19) 0.070(4) 0.040(3) 0.039(3) -0.028(3) 0.013(3) -0.013(2)
C(20) 0.090(5) 0.057(4) 0.043(3) -0.046(4) 0.023(3) -0.020(3)
C(21) 0.058(3) 0.041(3) 0.032(3) -0.019(2) 0.013(2) -0.007(2)
C(22) 0.028(2) 0.031(2) 0.021(2) -0.002(2) 0.002(2) -0.002(2)
C(23) 0.028(2) 0.037(2) 0.020(2) -0.003(2) 0.003(2) -0.006(2)
C(24) 0.038(3) 0.042(3) 0.018(2) -0.005(2) 0.003(2) -0.003(2)
C(25) 0.028(2) 0.064(3) 0.020(2) -0.005(2) 0.002(2) -0.014(2)
C(26) 0.073(4) 0.058(4) 0.021(2) -0.003(3) 0.009(2) -0.008(2)
C(27) 0.049(5) 0.26(2) 0.067(6) -0.028(7) -0.014(4) 0.045(8)
C(28) 0.036(3) 0.066(4) 0.078(5) 0.004(3) -0.023(3) -0.043(4)
C(29) 0.081(5) 0.056(4) 0.063(4) -0.019(3) -0.020(4) -0.012(4)

loop_
_atom_type_symbol
_atom_type_description
_atom_type_scat_dispersion_real
_atom_type_scat_dispersion_imag
_atom_type_scat_source
C C 0.003 0.002
;International Tables for Crystallography
(1992, Vol. C, Tables 4.2.6.8 and 6.1.1.1)
;
H H 0.000 0.000
;International Tables for Crystallography
(1992, Vol. C, Table 6.1.1.2)
;
N N 0.006 0.003
;International Tables for Crystallography
(1992, Vol. C, Tables 4.2.6.8 and 6.1.1.1)
;
O O 0.011 0.006
;International Tables for Crystallography
(1992, Vol. C, Tables 4.2.6.8 and 6.1.1.1)
;
Ni Ni 0.339 1.112
;International Tables for Crystallography
(1992, Vol. C, Tables 4.2.6.8 and 6.1.1.1)
;
Sm Sm -0.164 3.442
;International Tables for Crystallography
(1992, Vol. C, Tables 4.2.6.8 and 6.1.1.1)
;

loop_
_geom_angle_atom_site_label_1
_geom_angle_atom_site_label_2
_geom_angle_atom_site_label_3
_geom_angle
_geom_angle_site_symmetry_1
_geom_angle_site_symmetry_2
_geom_angle_site_symmetry_3
_geom_angle_publ_flag
O(2) Sm O(3) 119.5(1) . . . yes
O(2) Sm O(6) 164.6(1) . . . yes
O(2) Sm O(7) 62.7(1) . . . yes
O(2) Sm O(9) 72.4(1) . . . yes
O(2) Sm O(10) 91.7(1) . . . yes
O(2) Sm O(12) 74.4(1) . . . yes
O(2) Sm O(13) 117.9(1) . . . yes
O(2) Sm N(1) 59.6(1) . . . yes
O(2) Sm N(2) 118.5(1) . . . yes
O(3) Sm O(6) 63.21(10) . . . yes
O(3) Sm O(7) 163.7(1) . . . yes
O(3) Sm O(9) 120.0(1) . . . yes
O(3) Sm O(10) 70.2(1) . . . yes
O(3) Sm O(12) 84.9(1) . . . yes
O(3) Sm O(13) 86.1(1) . . . yes
O(3) Sm N(1) 60.1(1) . . . yes
O(3) Sm N(2) 121.8(1) . . . yes
O(6) Sm O(7) 119.5(1) . . . yes
O(6) Sm O(9) 92.9(1) . . . yes
O(6) Sm O(10) 74.7(1) . . . yes
O(6) Sm O(12) 120.8(1) . . . yes
O(6) Sm O(13) 76.9(1) . . . yes
O(6) Sm N(1) 119.6(1) . . . yes
O(6) Sm N(2) 59.8(1) . . . yes
O(7) Sm O(9) 76.3(1) . . . yes
O(7) Sm O(10) 126.0(1) . . . yes
O(7) Sm O(12) 80.3(1) . . . yes
O(7) Sm O(13) 79.3(1) . . . yes
O(7) Sm N(1) 120.8(1) . . . yes
O(7) Sm N(2) 60.0(1) . . . yes
O(9) Sm O(10) 50.1(1) . . . yes
O(9) Sm O(12) 145.4(1) . . . yes
O(9) Sm O(13) 144.3(1) . . . yes
O(9) Sm N(1) 97.9(1) . . . yes
O(9) Sm N(2) 74.4(1) . . . yes
O(10) Sm O(12) 140.8(1) . . . yes
O(10) Sm O(13) 149.0(1) . . . yes
O(10) Sm N(1) 68.4(1) . . . yes
O(10) Sm N(2) 104.4(1) . . . yes
O(12) Sm O(13) 51.0(1) . . . yes
O(12) Sm N(1) 73.0(1) . . . yes
O(12) Sm N(2) 114.6(1) . . . yes
O(13) Sm N(1) 117.1(1) . . . yes
O(13) Sm N(2) 70.9(1) . . . yes
N(1) Sm N(2) 172.0(1) . . . yes
O(1) Ni(1) O(2) 94.0(2) . . . yes
O(1) Ni(1) O(7) 172.9(2) . . . yes
O(1) Ni(1) O(8) 90.9(2) . . . yes
O(1) Ni(1) O(18) 87.4(2) . . . yes
O(1) Ni(1) O(19) 90.2(3) . . . yes
O(2) Ni(1) O(7) 81.6(1) . . . yes
O(2) Ni(1) O(8) 173.5(2) . . . yes
O(2) Ni(1) O(18) 95.7(1) . . . yes
O(2) Ni(1) O(19) 88.1(2) . . . yes
O(7) Ni(1) O(8) 93.9(2) . . . yes
O(7) Ni(1) O(18) 87.5(1) . . . yes
O(7) Ni(1) O(19) 95.2(2) . . . yes
O(8) Ni(1) O(18) 88.8(2) . . . yes
O(8) Ni(1) O(19) 87.6(2) . . . yes
O(18) Ni(1) O(19) 175.6(2) . . . yes
O(3) Ni(2) O(4) 93.8(1) . . . yes
O(3) Ni(2) O(5) 176.1(1) . . . yes
O(3) Ni(2) O(6) 81.9(1) . . . yes
O(3) Ni(2) O(20) 91.0(1) . . . yes
O(3) Ni(2) O(21) 94.3(1) . . . yes
O(4) Ni(2) O(5) 88.9(1) . . . yes
O(4) Ni(2) O(6) 175.2(1) . . . yes
O(4) Ni(2) O(20) 89.5(1) . . . yes
O(4) Ni(2) O(21) 91.8(1) . . . yes
O(5) Ni(2) O(6) 95.2(1) . . . yes
O(5) Ni(2) O(20) 86.3(2) . . . yes
O(5) Ni(2) O(21) 88.3(1) . . . yes
O(6) Ni(2) O(20) 88.2(1) . . . yes
O(6) Ni(2) O(21) 90.9(1) . . . yes
O(20) Ni(2) O(21) 174.4(2) . . . yes
Ni(1) O(1) C(2) 124.1(3) . . . yes
Sm O(2) Ni(1) 107.7(1) . . . yes
Sm O(2) C(4) 130.1(3) . . . yes
Ni(1) O(2) C(4) 120.7(3) . . . yes
Sm O(3) Ni(2) 106.7(1) . . . yes
Sm O(3) C(10) 128.2(3) . . . yes
Ni(2) O(3) C(10) 119.3(3) . . . yes
Ni(2) O(4) C(12) 122.8(3) . . . yes
Ni(2) O(5) C(15) 123.8(3) . . . yes
Sm O(6) Ni(2) 108.1(1) . . . yes
Sm O(6) C(17) 130.4(3) . . . yes
Ni(2) O(6) C(17) 121.0(3) . . . yes
Sm O(7) Ni(1) 107.9(1) . . . yes
Sm O(7) C(23) 129.2(3) . . . yes
Ni(1) O(7) C(23) 119.1(3) . . . yes
Ni(1) O(8) C(25) 122.8(3) . . . yes
Sm O(9) N(3) 96.7(3) . . . yes
Sm O(10) N(3) 97.2(3) . . . yes
Sm O(12) N(4) 96.2(3) . . . yes
Sm O(13) N(4) 96.3(3) . . . yes
Ni(1) O(19) C(27) 130.1(5) . . . yes
Ni(2) O(21) C(28) 122.0(4) . . . yes
Sm N(1) C(5) 121.0(3) . . . yes
Sm N(1) C(9) 120.6(3) . . . yes
C(5) N(1) C(9) 118.4(4) . . . yes
Sm N(2) C(18) 120.7(3) . . . yes
Sm N(2) C(22) 121.3(3) . . . yes
C(18) N(2) C(22) 117.7(4) . . . yes
O(9) N(3) O(10) 114.4(4) . . . yes
O(9) N(3) O(11) 123.9(4) . . . yes
O(10) N(3) O(11) 121.7(4) . . . yes
O(12) N(4) O(13) 116.0(4) . . . yes
O(12) N(4) O(14) 122.8(4) . . . yes
O(13) N(4) O(14) 121.2(4) . . . yes
O(15) N(5) O(16) 116.7(7) . . . yes
O(15) N(5) O(17) 116.8(8) . . . yes
O(16) N(5) O(17) 126.4(7) . . . yes
O(1) C(2) C(1) 117.2(5) . . . yes
O(1) C(2) C(3) 125.5(5) . . . yes
C(1) C(2) C(3) 117.3(5) . . . yes
C(2) C(3) C(4) 126.6(5) . . . yes
O(2) C(4) C(3) 126.8(4) . . . yes
O(2) C(4) C(5) 114.3(4) . . . yes
C(3) C(4) C(5) 118.9(4) . . . yes
N(1) C(5) C(4) 115.0(4) . . . yes
N(1) C(5) C(6) 122.0(4) . . . yes
C(4) C(5) C(6) 122.9(4) . . . yes
C(5) C(6) C(7) 119.2(5) . . . yes
C(6) C(7) C(8) 118.5(5) . . . yes
C(7) C(8) C(9) 119.3(5) . . . yes
N(1) C(9) C(8) 122.4(4) . . . yes
N(1) C(9) C(10) 114.9(4) . . . yes
C(8) C(9) C(10) 122.7(4) . . . yes
O(3) C(10) C(9) 115.3(4) . . . yes
O(3) C(10) C(11) 126.7(4) . . . yes
C(9) C(10) C(11) 118.0(4) . . . yes
C(10) C(11) C(12) 126.3(4) . . . yes
O(4) C(12) C(11) 125.3(4) . . . yes
O(4) C(12) C(13) 118.4(4) . . . yes
C(11) C(12) C(13) 116.3(4) . . . yes
O(5) C(15) C(14) 116.9(4) . . . yes
O(5) C(15) C(16) 125.0(4) . . . yes
C(14) C(15) C(16) 118.1(4) . . . yes
C(15) C(16) C(17) 128.0(4) . . . yes
O(6) C(17) C(16) 126.4(4) . . . yes
O(6) C(17) C(18) 114.2(4) . . . yes
C(16) C(17) C(18) 119.4(4) . . . yes
N(2) C(18) C(17) 113.9(4) . . . yes
N(2) C(18) C(19) 122.2(4) . . . yes
C(17) C(18) C(19) 123.9(4) . . . yes
C(18) C(19) C(20) 119.4(5) . . . yes
C(19) C(20) C(21) 119.3(5) . . . yes
C(20) C(21) C(22) 119.2(5) . . . yes
N(2) C(22) C(21) 122.0(5) . . . yes
N(2) C(22) C(23) 114.2(4) . . . yes
C(21) C(22) C(23) 123.6(4) . . . yes
O(7) C(23) C(22) 115.1(4) . . . yes
O(7) C(23) C(24) 125.2(5) . . . yes
C(22) C(23) C(24) 119.6(4) . . . yes
C(23) C(24) C(25) 128.1(5) . . . yes
O(8) C(25) C(24) 124.5(4) . . . yes
O(8) C(25) C(26) 117.6(5) . . . yes
C(24) C(25) C(26) 117.8(5) . . . yes

loop_
_geom_bond_atom_site_label_1
_geom_bond_atom_site_label_2
_geom_bond_distance
_geom_bond_site_symmetry_1
_geom_bond_site_symmetry_2
_geom_bond_publ_flag
Sm O(2) 2.529(3) . . yes
Sm O(3) 2.527(3) . . yes
Sm O(6) 2.499(3) . . yes
Sm O(7) 2.510(3) . . yes
Sm O(9) 2.525(4) . . yes
Sm O(10) 2.516(4) . . yes
Sm O(12) 2.499(3) . . yes
Sm O(13) 2.497(3) . . yes
Sm N(1) 2.690(4) . . yes
Sm N(2) 2.667(4) . . yes
Ni(1) O(1) 1.997(4) . . yes
Ni(1) O(2) 2.000(3) . . yes
Ni(1) O(7) 2.015(3) . . yes
Ni(1) O(8) 1.995(4) . . yes
Ni(1) O(18) 2.076(4) . . yes
Ni(1) O(19) 2.082(4) . . yes
Ni(2) O(3) 2.015(3) . . yes
Ni(2) O(4) 1.986(3) . . yes
Ni(2) O(5) 1.982(3) . . yes
Ni(2) O(6) 2.003(3) . . yes
Ni(2) O(20) 2.121(4) . . yes
Ni(2) O(21) 2.069(3) . . yes
O(1) C(2) 1.239(7) . . yes
O(2) C(4) 1.291(6) . . yes
O(3) C(10) 1.289(5) . . yes
O(4) C(12) 1.240(6) . . yes
O(5) C(15) 1.251(6) . . yes
O(6) C(17) 1.285(5) . . yes
O(7) C(23) 1.294(6) . . yes
O(8) C(25) 1.257(7) . . yes
O(9) N(3) 1.270(5) . . yes
O(10) N(3) 1.271(5) . . yes
O(11) N(3) 1.217(5) . . yes
O(12) N(4) 1.268(6) . . yes
O(13) N(4) 1.267(5) . . yes
O(14) N(4) 1.222(5) . . yes
O(15) N(5) 1.217(7) . . yes
O(16) N(5) 1.194(6) . . yes
O(17) N(5) 1.202(8) . . yes
O(19) C(27) 1.32(1) . . yes
O(21) C(28) 1.422(7) . . yes
O(22) C(29) 1.410(9) . . yes
N(1) C(5) 1.352(5) . . yes
N(1) C(9) 1.340(6) . . yes
N(2) C(18) 1.360(6) . . yes
N(2) C(22) 1.353(6) . . yes
C(1) C(2) 1.504(8) . . yes
C(2) C(3) 1.419(7) . . yes
C(3) C(4) 1.381(6) . . yes
C(4) C(5) 1.495(6) . . yes
C(5) C(6) 1.403(7) . . yes
C(6) C(7) 1.382(8) . . yes
C(7) C(8) 1.388(7) . . yes
C(8) C(9) 1.396(7) . . yes
C(9) C(10) 1.492(6) . . yes
C(10) C(11) 1.391(6) . . yes
C(11) C(12) 1.432(7) . . yes
C(12) C(13) 1.506(7) . . yes
C(14) C(15) 1.497(6) . . yes
C(15) C(16) 1.414(6) . . yes
C(16) C(17) 1.379(6) . . yes
C(17) C(18) 1.495(6) . . yes
C(18) C(19) 1.379(7) . . yes
C(19) C(20) 1.379(8) . . yes
C(20) C(21) 1.368(9) . . yes
C(21) C(22) 1.395(7) . . yes
C(22) C(23) 1.484(7) . . yes
C(23) C(24) 1.383(6) . . yes
C(24) C(25) 1.425(8) . . yes
C(25) C(26) 1.507(7) . . yes

loop_
_geom_contact_atom_site_label_1
_geom_contact_atom_site_label_2
_geom_contact_distance
_geom_contact_site_symmetry_1
_geom_contact_site_symmetry_2
_geom_contact_publ_flag
Sm O(2) 2.529(3) . . ?
Sm O(3) 2.527(3) . . ?
Sm O(7) 2.510(3) . . ?
Sm O(9) 2.525(4) . . ?
Sm O(10) 2.516(4) . . ?
Sm N(1) 2.690(4) . . ?
Sm N(2) 2.667(4) . . ?
O(1) O(24) 3.225(8) . 2_655 ?
O(3) O(11) 3.417(5) . 1_455 ?
O(4) O(15) 3.214(8) . . ?
O(4) O(23) 3.242(6) . . ?
O(4) C(14) 3.481(7) . 2_566 ?
O(5) O(23) 2.923(5) . . ?
O(5) O(23) 3.314(6) . 2_566 ?
O(8) O(24) 3.119(7) . 2_655 ?
O(9) O(14) 2.913(5) . 1_655 ?
O(9) N(4) 3.257(5) . 1_655 ?
O(9) O(12) 3.346(5) . 1_655 ?
O(9) C(28) 3.545(7) . 1_655 ?
O(10) C(7) 3.210(7) . 2_656 ?
O(11) C(10) 3.064(6) . 1_655 ?
O(11) C(9) 3.125(6) . 1_655 ?
O(11) C(8) 3.451(7) . 1_655 ?
O(11) O(12) 3.451(6) . 1_655 ?
O(11) C(7) 3.452(7) . 2_656 ?
O(11) C(28) 3.514(8) . 1_655 ?
O(11) C(8) 3.517(7) . 2_656 ?
O(11) C(11) 3.520(7) . 1_655 ?
O(11) C(29) 3.530(9) . 1_655 ?
O(12) O(22) 3.416(6) . . ?
O(12) C(29) 3.494(8) . . ?
O(12) O(18) 3.552(5) . 1_455 ?
O(13) C(21) 3.423(7) . 2_665 ?
O(14) O(18) 2.985(5) . 1_455 ?
O(14) C(22) 3.187(6) . 1_455 ?
O(14) C(20) 3.259(7) . 2_665 ?
O(14) C(21) 3.270(6) . 2_665 ?
O(14) C(21) 3.359(8) . 1_455 ?
O(14) C(23) 3.385(6) . 1_455 ?
O(15) O(20) 2.742(6) . . ?
O(15) C(12) 3.196(8) . . ?
O(15) O(23) 3.22(1) . . ?
O(15) C(13) 3.314(10) . . ?
O(16) O(23) 3.20(1) . . ?
O(16) C(19) 3.376(8) . 2_666 ?
O(16) C(27) 3.55(1) . 1_556 ?
O(16) C(16) 3.556(7) . 2_666 ?
O(17) O(24) 2.80(1) . 2_656 ?
O(17) C(13) 3.359(9) . 1_655 ?
O(18) O(22) 2.708(6) . 1_655 ?
O(18) C(29) 3.249(9) . 1_655 ?
O(18) C(27) 3.517(10) . 1_655 ?
O(19) O(22) 2.883(7) . . ?
O(20) C(14) 3.561(6) . 2_666 ?
O(21) O(23) 2.661(5) . 2_566 ?
O(22) O(24) 2.736(8) . . ?
O(22) C(27) 3.29(1) . . ?
O(23) C(28) 3.364(8) . 2_566 ?
O(23) C(26) 3.415(7) . 1_456 ?
O(23) C(15) 3.580(7) . 2_566 ?
O(24) C(29) 3.25(1) . . ?
O(24) C(1) 3.52(1) . 1_455 ?
O(24) C(27) 3.56(2) . 2_655 ?
N(3) C(28) 3.406(7) . 1_655 ?
N(4) C(21) 3.594(7) . 2_665 ?
C(5) C(29) 3.485(9) . . ?
C(6) C(29) 3.534(10) . . ?
